data_8103738
loop_
_publ_author_name
'Bubnova, R.S.'
'Filatov, S.K.'
'Shepelev, Yu.F.'
'Sennova, N.A.'

_publ_section_title
;
 Thermal behaviour of the rigid boron-oxygen groups in the alpha-(Na2 B8
 O13) crystal structure
;
_journal_name_full 'Zeitschrift fuer Kristallographie (149,1979-)'
_journal_page_first 444
_journal_page_last 450
_journal_volume 217
_journal_year 2002
_chemical_formula_sum 'B8 Na2 O13'
_chemical_name_systematic 'Na2 (B8 O13)'
_space_group_IT_number 14
_symmetry_space_group_name_Hall '-P 2yab'
_symmetry_space_group_name_H-M 'P 1 21/a 1'
_cell_angle_alpha 90
_cell_angle_beta 96.49
_cell_angle_gamma 90
_cell_formula_units_Z 4
_cell_length_a 6.542
_cell_length_b 17.796
_cell_length_c 8.429
_cell_volume 975.028
_citation_journal_id_ASTM ZEKRDZ
_cod_data_source_file Bubnova_ZEKRDZ_2002_1058.cif
_cod_data_source_block B8Na2O13
_cod_original_cell_volume 975.0275
_cod_original_sg_symbol_Hall '-P 2ybc (z,y,-x)'
_cod_database_code 8103738

loop_
_symmetry_equiv_pos_as_xyz
x,y,z
-x+1/2,y+1/2,-z
-x,-y,-z
x-1/2,-y-1/2,z

loop_
_atom_site_label
_atom_site_type_symbol
_atom_site_fract_x
_atom_site_fract_y
_atom_site_fract_z
_atom_site_occupancy
_atom_site_U_iso_or_equiv
B8 B+3 0.4384 0.08178 0.18587 1 0.0
B7 B+3 0.4852 0.17326 0.97687 1 0.0
O12 O-2 0.5232 0.10463 0.03634 1 0.0
O1 O-2 0.2764 0.56218 0.85262 1 0.0
B6 B+3 0.4183 0.21599 0.23269 1 0.0
Na1 Na+1 0.4181 0.36258 0.03673 1 0.0
O3 O-2 0.9474 0.52183 0.72977 1 0.0
O10 O-2 0.403 0.28213 0.31434 1 0.0
Na2 Na+1 0.041 0.40056 0.57656 1 0.0
O13 O-2 0.4417 0.14801 0.29639 1 0.0
O4 O-2 0.7079 0.42704 0.6743 1 0.0
O11 O-2 0.4068 0.22873 0.06932 1 0.0
O5 O-2 0.3565 0.44217 0.7437 1 0.0
B4 B+3 0.4463 0.29767 0.47245 1 0.0
O7 O-2 0.5109 0.2405 0.57629 1 0.0
O9 O-2 0.531 0.32548 0.79375 1 0.0
B2 B+3 0.7571 0.49415 0.74387 1 0.0
O2 O-2 0.6112 0.53337 0.81759 1 0.0
O6 O-2 0.4234 0.36765 0.52393 1 0.0
B3 B+3 0.5082 0.3921 0.68188 1 0.0
O8 O-2 0.5392 0.19102 0.829 1 0.0
B1 B+3 0.4062 0.51147 0.80098 1 0.0
B5 B+3 0.5269 0.2552 0.73744 1 0.0
